data_4350800
loop_
_publ_author_name
'Lei, Xiao-Wu'
'Yue, Cheng-Yang'
'Wu, Fan'
'Jiang, Xiang-Yu'
'Chen, Li-Na'

_publ_section_title
;
 Syntheses, crystal structures and photocatalytic properties of transition
 metal complex directed iodoargentates: [TM(2,2-bipy) 3 ]Ag 5 I 7
;
_journal_name_full 'Inorganic Chemistry Communications'
_journal_page_first 64
_journal_page_last 67
_journal_paper_doi 10.1016/j.inoche.2017.01.010
_journal_volume 77
_journal_year 2017
_chemical_formula_sum 'C30 H24 Ag5 Co I7 N6'
_chemical_formula_weight 1955.13
_space_group_IT_number 19
_space_group_name_Hall 'P 2ac 2ab'
_space_group_name_H-M_alt 'P 21 21 21'
_symmetry_cell_setting orthorhombic
_symmetry_space_group_name_H-M 'P 21 21 21'
_atom_sites_solution_hydrogens geom
_atom_sites_solution_primary direct
_atom_sites_solution_secondary difmap
_cell_angle_alpha 90.00
_cell_angle_beta 90.00
_cell_angle_gamma 90.00
_cell_formula_units_Z 4
_cell_length_a 13.7377(7)
_cell_length_b 14.0394(7)
_cell_length_c 23.4207(11)
_cell_measurement_reflns_used 9050
_cell_measurement_temperature 296(2)
_cell_measurement_theta_max 20.63
_cell_measurement_theta_min 2.25
_cell_volume 4517.1(4)
_computing_cell_refinement 'APEX2 Software Suite (Bruker,2005)'
_computing_data_collection 'APEX2 Software Suite (Bruker,2005)'
_computing_data_reduction 'APEX2 Software Suite (Bruker,2005)'
_computing_structure_refinement 'SHELXL-97 (Sheldrick, 2008)'
_computing_structure_solution 'SHELXS-97 (Sheldrick, 2008)'
_diffrn_ambient_temperature 296(2)
_diffrn_measured_fraction_theta_full 0.999
_diffrn_measured_fraction_theta_max 0.999
_diffrn_measurement_device_type 'Bruker SMART CCD area detector'
_diffrn_measurement_method 'phi and omega scans'
_diffrn_radiation_monochromator graphite
_diffrn_radiation_source 'fine-focus sealed tube'
_diffrn_radiation_type MoK\a
_diffrn_radiation_wavelength 0.71073
_diffrn_reflns_av_R_equivalents 0.0539
_diffrn_reflns_av_sigmaI/netI 0.0475
_diffrn_reflns_limit_h_max 17
_diffrn_reflns_limit_h_min -17
_diffrn_reflns_limit_k_max 18
_diffrn_reflns_limit_k_min -18
_diffrn_reflns_limit_l_max 30
_diffrn_reflns_limit_l_min -30
_diffrn_reflns_number 53176
_diffrn_reflns_theta_full 27.51
_diffrn_reflns_theta_max 27.51
_diffrn_reflns_theta_min 1.69
_exptl_absorpt_coefficient_mu 7.296
_exptl_absorpt_correction_T_max 0.7118
_exptl_absorpt_correction_T_min 0.5929
_exptl_absorpt_correction_type multi-scan
_exptl_absorpt_process_details 'SADABS; Bruker, 2000'
_exptl_crystal_colour brown
_exptl_crystal_density_diffrn 2.875
_exptl_crystal_density_method 'not measured'
_exptl_crystal_description block
_exptl_crystal_F_000 3516
_exptl_crystal_size_max 0.08
_exptl_crystal_size_mid 0.07
_exptl_crystal_size_min 0.05
_refine_diff_density_max 1.796
_refine_diff_density_min -1.485
_refine_diff_density_rms 0.141
_refine_ls_abs_structure_details 'Flack H D (1983), Acta Cryst. A39, 876-881'
_refine_ls_abs_structure_Flack -0.01(3)
_refine_ls_extinction_method SHELXL
_refine_ls_goodness_of_fit_ref 1.008
_refine_ls_hydrogen_treatment constr
_refine_ls_matrix_type full
_refine_ls_number_parameters 442
_refine_ls_number_reflns 10371
_refine_ls_number_restraints 0
_refine_ls_restrained_S_all 1.008
_refine_ls_R_factor_all 0.0766
_refine_ls_R_factor_gt 0.0420
_refine_ls_shift/su_max 0.001
_refine_ls_shift/su_mean 0.000
_refine_ls_structure_factor_coef Fsqd
_refine_ls_weighting_details 'calc w=1/[\s^2^(Fo^2^)+(0.0483P)^2^+2.0586P] where P=(Fo^2^+2Fc^2^)/3'
_refine_ls_weighting_scheme calc
_refine_ls_wR_factor_gt 0.0889
_refine_ls_wR_factor_ref 0.1009
_reflns_number_gt 7178
_reflns_number_total 10371
_reflns_threshold_expression >2sigma(I)
_cod_data_source_file Inor-Chem-Commun-2017-77-64.cif
_cod_data_source_block C30N6H24CoAg5I7
_cod_original_sg_symbol_H-M P212121
_cod_database_code 4350800

loop_
_symmetry_equiv_pos_as_xyz
'x, y, z'
'-x+1/2, -y, z+1/2'
'-x, y+1/2, -z+1/2'
'x+1/2, -y+1/2, -z'

loop_
_atom_site_label
_atom_site_type_symbol
_atom_site_fract_x
_atom_site_fract_y
_atom_site_fract_z
_atom_site_U_iso_or_equiv
_atom_site_adp_type
_atom_site_occupancy
_atom_site_symmetry_multiplicity
_atom_site_calc_flag
_atom_site_refinement_flags
_atom_site_disorder_assembly
_atom_site_disorder_group
Ag1 Ag 0.99550(6) 0.47443(6) 0.75533(4) 0.0658(2) Uani 1 1 d . . .
Ag2 Ag 1.12180(8) 0.13175(8) 0.80926(5) 0.0873(3) Uani 1 1 d . . .
Ag3 Ag 0.85969(8) 0.33650(7) 0.83733(5) 0.0773(3) Uani 1 1 d . . .
Ag4 Ag 0.85868(8) 0.12264(8) 0.79793(5) 0.0882(3) Uani 1 1 d . . .
Ag5 Ag 1.10937(8) 0.34494(8) 0.85353(5) 0.0875(3) Uani 1 1 d . . .
I2 I 1.00147(6) 0.26603(4) 0.74671(3) 0.05163(16) Uani 1 1 d . . .
I7 I 0.81007(5) 0.52453(5) 0.79342(3) 0.05212(17) Uani 1 1 d . . .
I6 I 1.01642(6) 0.51239(5) 0.63252(3) 0.06163(19) Uani 1 1 d . . .
I5 I 1.17012(5) 0.52532(6) 0.81011(3) 0.05869(19) Uani 1 1 d . . .
I4 I 0.96859(5) 0.35785(5) 0.93800(3) 0.05653(19) Uani 1 1 d . . .
I3 I 1.26274(6) 0.21913(6) 0.87699(3) 0.0669(2) Uani 1 1 d . . .
I1 I 0.69765(6) 0.21621(7) 0.83549(4) 0.0798(3) Uani 1 1 d . . .
Co1 Co 1.47527(9) 0.64616(8) 0.91536(5) 0.0384(3) Uani 1 1 d . . .
N1 N 1.3799(6) 0.7596(6) 0.8934(4) 0.052(2) Uani 1 1 d . . .
N3 N 1.3631(6) 0.5571(6) 0.9497(3) 0.049(2) Uani 1 1 d . . .
N4 N 1.5543(5) 0.5313(6) 0.9463(3) 0.0447(19) Uani 1 1 d . . .
N2 N 1.4736(6) 0.7300(5) 0.9901(3) 0.0409(18) Uani 1 1 d . . .
N5 N 1.4894(6) 0.5917(6) 0.8334(3) 0.049(2) Uani 1 1 d . . .
C15 C 1.3966(7) 0.4744(7) 0.9734(4) 0.046(2) Uani 1 1 d . . .
C16 C 1.5009(7) 0.4584(7) 0.9690(4) 0.046(2) Uani 1 1 d . . .
N6 N 1.5961(6) 0.7262(6) 0.8797(3) 0.048(2) Uani 1 1 d . . .
C20 C 1.6490(8) 0.5190(9) 0.9389(5) 0.062(3) Uani 1 1 d . . .
H20 H 1.6855 0.5676 0.9224 0.074 Uiso 1 1 calc . . .
C5 C 1.3732(8) 0.8259(7) 0.9325(5) 0.059(3) Uani 1 1 d . . .
C30 C 1.6506(10) 0.7877(11) 0.9047(6) 0.079(4) Uani 1 1 d . . .
H30 H 1.6430 0.7950 0.9439 0.095 Uiso 1 1 calc . . .
C25 C 1.5522(7) 0.6336(8) 0.7983(4) 0.051(3) Uani 1 1 d . . .
C6 C 1.4230(7) 0.8085(7) 0.9873(4) 0.045(2) Uani 1 1 d . . .
C17 C 1.5423(10) 0.3711(8) 0.9853(5) 0.072(3) Uani 1 1 d . . .
H17 H 1.5049 0.3225 1.0010 0.086 Uiso 1 1 calc . . .
C19 C 1.6960(9) 0.4339(10) 0.9554(6) 0.072(4) Uani 1 1 d . . .
H19 H 1.7631 0.4280 0.9516 0.086 Uiso 1 1 calc . . .
C24 C 1.5631(9) 0.6089(12) 0.7415(5) 0.086(5) Uani 1 1 d . . .
H24 H 1.6035 0.6434 0.7172 0.103 Uiso 1 1 calc . . .
C10 C 1.5214(9) 0.7088(7) 1.0368(5) 0.062(3) Uani 1 1 d . . .
H10 H 1.5555 0.6516 1.0374 0.075 Uiso 1 1 calc . . .
C2 C 1.2779(10) 0.8448(12) 0.8308(7) 0.091(5) Uani 1 1 d . . .
H2 H 1.2456 0.8484 0.7960 0.109 Uiso 1 1 calc . . .
C11 C 1.2676(8) 0.5775(8) 0.9526(5) 0.057(3) Uani 1 1 d . . .
H11 H 1.2442 0.6330 0.9357 0.069 Uiso 1 1 calc . . .
C27 C 1.6824(9) 0.7621(8) 0.7952(5) 0.064(3) Uani 1 1 d . . .
H27 H 1.6936 0.7499 0.7567 0.077 Uiso 1 1 calc . . .
C12 C 1.2035(8) 0.5170(10) 0.9803(6) 0.072(4) Uani 1 1 d . . .
H12 H 1.1378 0.5325 0.9817 0.086 Uiso 1 1 calc . . .
C1 C 1.3353(8) 0.7681(9) 0.8428(4) 0.060(3) Uani 1 1 d . . .
H1 H 1.3436 0.7209 0.8154 0.072 Uiso 1 1 calc . . .
C28 C 1.7353(10) 0.8305(9) 0.8231(6) 0.077(4) Uani 1 1 d . . .
H28 H 1.7812 0.8665 0.8034 0.092 Uiso 1 1 calc . . .
C8 C 1.4722(11) 0.8469(11) 1.0837(6) 0.084(4) Uani 1 1 d . . .
H8 H 1.4686 0.8872 1.1151 0.101 Uiso 1 1 calc . . .
C13 C 1.2346(9) 0.4360(9) 1.0053(5) 0.067(3) Uani 1 1 d . . .
H13 H 1.1912 0.3952 1.0235 0.080 Uiso 1 1 calc . . .
C26 C 1.6122(7) 0.7111(7) 0.8248(4) 0.048(2) Uani 1 1 d . . .
C21 C 1.4400(8) 0.5153(9) 0.8146(5) 0.068(3) Uani 1 1 d . . .
H21 H 1.3995 0.4821 0.8394 0.082 Uiso 1 1 calc . . .
C14 C 1.3315(10) 0.4159(8) 1.0030(5) 0.068(3) Uani 1 1 d . . .
H14 H 1.3550 0.3621 1.0216 0.082 Uiso 1 1 calc . . .
C9 C 1.5251(9) 0.7665(9) 1.0863(4) 0.067(3) Uani 1 1 d . . .
H9 H 1.5615 0.7500 1.1183 0.081 Uiso 1 1 calc . . .
C18 C 1.6427(11) 0.3608(11) 0.9768(6) 0.085(5) Uani 1 1 d . . .
H18 H 1.6731 0.3035 0.9859 0.102 Uiso 1 1 calc . . .
C23 C 1.5101(12) 0.5287(13) 0.7218(7) 0.108(6) Uani 1 1 d . . .
H23 H 1.5176 0.5067 0.6846 0.129 Uiso 1 1 calc . . .
C29 C 1.7207(10) 0.8448(10) 0.8779(6) 0.085(4) Uani 1 1 d . . .
H29 H 1.7553 0.8908 0.8980 0.102 Uiso 1 1 calc . . .
C7 C 1.4210(8) 0.8701(10) 1.0320(6) 0.077(4) Uani 1 1 d . . .
H7 H 1.3867 0.9270 1.0291 0.093 Uiso 1 1 calc . . .
C4 C 1.3174(12) 0.9085(9) 0.9223(7) 0.094(5) Uani 1 1 d . . .
H4 H 1.3137 0.9564 0.9496 0.113 Uiso 1 1 calc . . .
C22 C 1.4491(10) 0.4854(13) 0.7579(6) 0.099(5) Uani 1 1 d . . .
H22 H 1.4120 0.4344 0.7451 0.119 Uiso 1 1 calc . . .
C3 C 1.2676(11) 0.9174(10) 0.8705(8) 0.096(5) Uani 1 1 d . . .
H3 H 1.2289 0.9702 0.8629 0.116 Uiso 1 1 calc . . .

loop_
_atom_site_aniso_label
_atom_site_aniso_U_11
_atom_site_aniso_U_22
_atom_site_aniso_U_33
_atom_site_aniso_U_23
_atom_site_aniso_U_13
_atom_site_aniso_U_12
Ag1 0.0575(5) 0.0668(5) 0.0732(6) 0.0016(5) -0.0008(4) 0.0003(5)
Ag2 0.0960(8) 0.0691(7) 0.0969(8) 0.0084(6) -0.0179(6) -0.0036(6)
Ag3 0.0912(7) 0.0650(6) 0.0757(6) -0.0033(5) -0.0102(6) -0.0032(5)
Ag4 0.0982(8) 0.0791(7) 0.0872(7) -0.0065(6) 0.0018(6) 0.0195(6)
Ag5 0.0995(8) 0.0798(7) 0.0832(7) 0.0075(6) 0.0187(6) 0.0194(6)
I2 0.0698(4) 0.0387(3) 0.0464(3) -0.0012(3) -0.0007(3) 0.0021(3)
I7 0.0528(4) 0.0437(4) 0.0599(4) 0.0037(3) 0.0022(3) 0.0059(3)
I6 0.0821(5) 0.0568(4) 0.0459(4) -0.0037(3) 0.0012(3) 0.0001(4)
I5 0.0576(4) 0.0618(5) 0.0566(4) 0.0069(4) -0.0108(3) -0.0068(4)
I4 0.0528(4) 0.0564(4) 0.0604(4) 0.0071(3) -0.0016(3) 0.0072(3)
I3 0.0695(5) 0.0763(5) 0.0548(4) -0.0095(4) 0.0007(4) 0.0134(4)
I1 0.0721(5) 0.0750(6) 0.0924(6) -0.0175(5) 0.0137(5) -0.0071(5)
Co1 0.0446(7) 0.0345(6) 0.0359(6) 0.0011(5) 0.0004(5) 0.0035(6)
N1 0.050(5) 0.055(6) 0.051(5) 0.013(4) 0.007(4) 0.006(4)
N3 0.045(5) 0.065(6) 0.037(4) -0.007(4) 0.003(4) 0.007(4)
N4 0.033(4) 0.049(5) 0.052(5) 0.001(4) -0.003(3) 0.006(4)
N2 0.057(5) 0.041(4) 0.024(4) 0.003(3) 0.001(3) -0.005(4)
N5 0.052(5) 0.051(5) 0.045(5) -0.010(4) -0.007(4) 0.001(4)
C15 0.064(6) 0.032(5) 0.041(5) 0.013(4) -0.003(5) -0.012(5)
C16 0.054(6) 0.046(5) 0.039(5) -0.003(4) -0.007(5) 0.005(5)
N6 0.051(5) 0.054(5) 0.038(5) 0.006(4) 0.002(4) -0.006(4)
C20 0.062(7) 0.073(8) 0.051(6) -0.010(6) 0.005(5) 0.004(6)
C5 0.057(7) 0.038(6) 0.083(8) -0.006(6) 0.011(6) 0.007(5)
C30 0.073(9) 0.093(10) 0.071(8) 0.010(8) 0.023(7) -0.017(8)
C25 0.041(5) 0.061(7) 0.052(6) -0.003(5) 0.000(5) 0.018(5)
C6 0.048(6) 0.035(5) 0.052(6) -0.009(4) 0.001(5) -0.003(4)
C17 0.095(9) 0.038(6) 0.082(8) 0.007(6) 0.007(7) 0.011(6)
C19 0.065(8) 0.077(9) 0.074(8) -0.012(7) -0.006(6) 0.043(7)
C24 0.054(7) 0.153(15) 0.051(7) -0.023(9) 0.008(6) 0.007(8)
C10 0.079(8) 0.045(6) 0.062(7) 0.007(5) 0.016(6) 0.003(6)
C2 0.077(9) 0.088(11) 0.107(11) 0.032(10) -0.031(8) 0.002(8)
C11 0.047(6) 0.056(7) 0.069(7) -0.003(6) -0.008(5) -0.001(5)
C27 0.073(7) 0.048(7) 0.070(8) -0.008(6) 0.028(7) 0.003(6)
C12 0.047(6) 0.083(9) 0.086(9) -0.032(8) 0.009(6) -0.024(7)
C1 0.054(6) 0.077(8) 0.050(6) 0.009(6) -0.011(5) 0.016(6)
C28 0.089(9) 0.053(7) 0.088(9) 0.018(7) 0.042(8) 0.002(7)
C8 0.089(10) 0.096(10) 0.068(8) -0.027(8) 0.009(7) 0.000(9)
C13 0.064(8) 0.071(8) 0.064(7) 0.016(6) 0.009(6) -0.014(7)
C26 0.050(6) 0.041(6) 0.052(6) 0.000(5) 0.003(5) 0.010(5)
C21 0.058(7) 0.074(8) 0.073(8) -0.022(7) -0.001(6) -0.001(6)
C14 0.099(10) 0.043(6) 0.062(7) 0.013(6) -0.010(7) -0.013(6)
C9 0.078(8) 0.088(9) 0.036(5) -0.003(6) -0.008(6) -0.019(7)
C18 0.096(11) 0.087(10) 0.072(8) 0.000(8) -0.010(7) 0.067(9)
C23 0.100(12) 0.136(14) 0.086(10) -0.064(11) -0.004(9) 0.017(12)
C29 0.081(9) 0.086(10) 0.089(10) 0.002(8) 0.018(8) -0.045(8)
C7 0.060(7) 0.078(9) 0.093(10) -0.035(8) 0.004(7) 0.022(7)
C4 0.118(12) 0.058(8) 0.105(11) -0.012(8) -0.023(10) 0.045(8)
C22 0.061(8) 0.166(17) 0.071(9) -0.046(10) -0.006(7) -0.016(9)
C3 0.100(11) 0.061(9) 0.128(13) 0.021(9) -0.023(10) 0.035(8)

loop_
_atom_type_symbol
_atom_type_description
_atom_type_scat_dispersion_real
_atom_type_scat_dispersion_imag
_atom_type_scat_source
C C 0.0033 0.0016 'International Tables Vol C Tables 4.2.6.8 and 6.1.1.4'
H H 0.0000 0.0000 'International Tables Vol C Tables 4.2.6.8 and 6.1.1.4'
N N 0.0061 0.0033 'International Tables Vol C Tables 4.2.6.8 and 6.1.1.4'
Co Co 0.3494 0.9721 'International Tables Vol C Tables 4.2.6.8 and 6.1.1.4'
Ag Ag -0.8971 1.1015 'International Tables Vol C Tables 4.2.6.8 and 6.1.1.4'
I I -0.4742 1.8119 'International Tables Vol C Tables 4.2.6.8 and 6.1.1.4'

loop_
_geom_angle_atom_site_label_1
_geom_angle_atom_site_label_2
_geom_angle_atom_site_label_3
_geom_angle
_geom_angle_site_symmetry_1
_geom_angle_site_symmetry_3
I7 Ag1 I5 124.68(4) . .
I7 Ag1 I2 107.39(4) . .
I5 Ag1 I2 105.12(4) . .
I7 Ag1 I6 110.89(4) . .
I5 Ag1 I6 108.48(4) . .
I2 Ag1 I6 96.36(3) . .
I7 Ag1 Ag2 60.37(3) . 3_756
I5 Ag1 Ag2 118.76(4) . 3_756
I2 Ag1 Ag2 133.31(4) . 3_756
I6 Ag1 Ag2 56.53(3) . 3_756
I7 Ag1 Ag4 122.79(4) . 3_756
I5 Ag1 Ag4 57.99(3) . 3_756
I2 Ag1 Ag4 127.91(4) . 3_756
I6 Ag1 Ag4 55.24(3) . 3_756
Ag2 Ag1 Ag4 70.67(4) 3_756 3_756
I7 Ag1 Ag3 56.37(3) . .
I5 Ag1 Ag3 111.42(4) . .
I2 Ag1 Ag3 58.09(3) . .
I6 Ag1 Ag3 136.90(4) . .
Ag2 Ag1 Ag3 113.85(4) 3_756 .
Ag4 Ag1 Ag3 167.82(4) 3_756 .
I7 Ag1 Ag5 110.27(4) . .
I5 Ag1 Ag5 54.67(3) . .
I2 Ag1 Ag5 59.26(3) . .
I6 Ag1 Ag5 136.92(4) . .
Ag2 Ag1 Ag5 164.71(4) 3_756 .
Ag4 Ag1 Ag5 109.67(4) 3_756 .
Ag3 Ag1 Ag5 62.80(3) . .
I3 Ag2 I6 116.43(5) . 3_746
I3 Ag2 I2 113.38(4) . .
I6 Ag2 I2 103.98(4) 3_746 .
I3 Ag2 I7 117.53(4) . 3_746
I6 Ag2 I7 107.15(4) 3_746 3_746
I2 Ag2 I7 95.70(4) . 3_746
I3 Ag2 Ag1 160.88(5) . 3_746
I6 Ag2 Ag1 58.48(3) 3_746 3_746
I2 Ag2 Ag1 85.47(4) . 3_746
I7 Ag2 Ag1 54.25(3) 3_746 3_746
I3 Ag2 Ag5 55.68(3) . .
I6 Ag2 Ag5 111.05(5) 3_746 .
I2 Ag2 Ag5 61.43(3) . .
I7 Ag2 Ag5 139.06(5) 3_746 .
Ag1 Ag2 Ag5 142.88(5) 3_746 .
I1 Ag3 I4 120.12(5) . .
I1 Ag3 I7 110.84(4) . .
I4 Ag3 I7 108.92(4) . .
I1 Ag3 I2 107.60(4) . .
I4 Ag3 I2 106.20(4) . .
I7 Ag3 I2 101.42(4) . .
I1 Ag3 Ag4 54.15(3) . .
I4 Ag3 Ag4 110.55(4) . .
I7 Ag3 Ag4 139.58(4) . .
I2 Ag3 Ag4 59.18(3) . .
I1 Ag3 Ag1 142.65(5) . .
I4 Ag3 Ag1 97.16(4) . .
I7 Ag3 Ag1 52.85(3) . .
I2 Ag3 Ag1 54.85(3) . .
Ag4 Ag3 Ag1 113.07(4) . .
I1 Ag4 I6 124.88(5) . 3_746
I1 Ag4 I5 113.49(5) . 3_746
I6 Ag4 I5 109.10(4) 3_746 3_746
I1 Ag4 I2 109.33(4) . .
I6 Ag4 I2 101.38(4) 3_746 .
I5 Ag4 I2 93.17(4) 3_746 .
I1 Ag4 Ag3 56.41(3) . .
I6 Ag4 Ag3 110.57(4) 3_746 .
I5 Ag4 Ag3 134.96(5) 3_746 .
I2 Ag4 Ag3 58.86(3) . .
I1 Ag4 Ag1 164.98(5) . 3_746
I6 Ag4 Ag1 58.66(3) 3_746 3_746
I5 Ag4 Ag1 55.24(3) 3_746 3_746
I2 Ag4 Ag1 82.61(3) . 3_746
Ag3 Ag4 Ag1 138.23(5) . 3_746
I4 Ag5 I3 115.19(4) . .
I4 Ag5 I5 113.59(4) . .
I3 Ag5 I5 114.14(5) . .
I4 Ag5 I2 105.35(4) . .
I3 Ag5 I2 106.93(4) . .
I5 Ag5 I2 99.72(4) . .
I4 Ag5 Ag2 109.42(5) . .
I3 Ag5 Ag2 55.19(3) . .
I5 Ag5 Ag2 134.83(5) . .
I2 Ag5 Ag2 55.04(3) . .
I4 Ag5 Ag1 97.45(4) . .
I3 Ag5 Ag1 146.52(4) . .
I5 Ag5 Ag1 53.53(3) . .
I2 Ag5 Ag1 54.13(3) . .
Ag2 Ag5 Ag1 108.38(4) . .
Ag2 I2 Ag1 128.95(4) . .
Ag2 I2 Ag3 102.91(4) . .
Ag1 I2 Ag3 67.06(3) . .
Ag2 I2 Ag4 74.91(3) . .
Ag1 I2 Ag4 127.73(4) . .
Ag3 I2 Ag4 61.96(3) . .
Ag2 I2 Ag5 63.54(3) . .
Ag1 I2 Ag5 66.61(3) . .
Ag3 I2 Ag5 68.21(3) . .
Ag4 I2 Ag5 102.98(4) . .
Ag1 I7 Ag3 70.78(3) . .
Ag1 I7 Ag2 65.38(3) . 3_756
Ag3 I7 Ag2 131.86(4) . 3_756
Ag4 I6 Ag2 78.96(4) 3_756 3_756
Ag4 I6 Ag1 66.10(3) 3_756 .
Ag2 I6 Ag1 64.99(3) 3_756 .
Ag1 I5 Ag5 71.80(4) . .
Ag1 I5 Ag4 66.77(3) . 3_756
Ag5 I5 Ag4 133.51(4) . 3_756
Ag5 I4 Ag3 76.44(4) . .
Ag2 I3 Ag5 69.13(4) . .
Ag4 I1 Ag3 69.45(4) . .
N4 Co1 N5 89.3(3) . .
N4 Co1 N2 98.6(3) . .
N5 Co1 N2 166.9(3) . .
N4 Co1 N1 171.7(3) . .
N5 Co1 N1 96.3(3) . .
N2 Co1 N1 77.1(3) . .
N4 Co1 N3 78.0(3) . .
N5 Co1 N3 101.5(3) . .
N2 Co1 N3 90.4(3) . .
N1 Co1 N3 94.9(3) . .
N4 Co1 N6 97.9(3) . .
N5 Co1 N6 76.3(3) . .
N2 Co1 N6 92.2(3) . .
N1 Co1 N6 89.4(3) . .
N3 Co1 N6 175.4(3) . .
C5 N1 C1 121.6(10) . .
C5 N1 Co1 114.0(7) . .
C1 N1 Co1 124.2(8) . .
C11 N3 C15 119.3(9) . .
C11 N3 Co1 126.6(8) . .
C15 N3 Co1 113.9(6) . .
C20 N4 C16 118.8(9) . .
C20 N4 Co1 124.7(8) . .
C16 N4 Co1 115.9(6) . .
C6 N2 C10 120.1(8) . .
C6 N2 Co1 115.8(6) . .
C10 N2 Co1 124.1(7) . .
C25 N5 C21 118.6(9) . .
C25 N5 Co1 118.0(7) . .
C21 N5 Co1 123.3(8) . .
N3 C15 C14 119.0(10) . .
N3 C15 C16 115.8(8) . .
C14 C15 C16 125.1(10) . .
N4 C16 C17 122.8(10) . .
N4 C16 C15 116.1(8) . .
C17 C16 C15 121.0(10) . .
C30 N6 C26 116.9(9) . .
C30 N6 Co1 128.3(7) . .
C26 N6 Co1 114.7(7) . .
N4 C20 C19 121.5(11) . .
N4 C20 H20 119.2 . .
C19 C20 H20 119.2 . .
N1 C5 C4 120.1(12) . .
N1 C5 C6 117.4(9) . .
C4 C5 C6 122.5(11) . .
N6 C30 C29 125.6(12) . .
N6 C30 H30 117.2 . .
C29 C30 H30 117.2 . .
N5 C25 C24 123.6(11) . .
N5 C25 C26 115.0(9) . .
C24 C25 C26 121.4(11) . .
N2 C6 C7 120.6(10) . .
N2 C6 C5 115.6(8) . .
C7 C6 C5 123.8(10) . .
C18 C17 C16 116.8(11) . .
C18 C17 H17 121.6 . .
C16 C17 H17 121.6 . .
C18 C19 C20 119.7(11) . .
C18 C19 H19 120.1 . .
C20 C19 H19 120.1 . .
C25 C24 C23 117.2(13) . .
C25 C24 H24 121.4 . .
C23 C24 H24 121.4 . .
N2 C10 C9 124.9(10) . .
N2 C10 H10 117.6 . .
C9 C10 H10 117.6 . .
C1 C2 C3 120.1(13) . .
C1 C2 H2 120.0 . .
C3 C2 H2 120.0 . .
N3 C11 C12 120.8(11) . .
N3 C11 H11 119.6 . .
C12 C11 H11 119.6 . .
C28 C27 C26 119.6(11) . .
C28 C27 H27 120.2 . .
C26 C27 H27 120.2 . .
C13 C12 C11 121.3(11) . .
C13 C12 H12 119.3 . .
C11 C12 H12 119.3 . .
N1 C1 C2 121.1(12) . .
N1 C1 H1 119.4 . .
C2 C1 H1 119.4 . .
C29 C28 C27 119.4(11) . .
C29 C28 H28 120.3 . .
C27 C28 H28 120.3 . .
C9 C8 C7 119.6(11) . .
C9 C8 H8 120.2 . .
C7 C8 H8 120.2 . .
C12 C13 C14 117.8(11) . .
C12 C13 H13 121.1 . .
C14 C13 H13 121.1 . .
N6 C26 C27 121.2(10) . .
N6 C26 C25 115.3(9) . .
C27 C26 C25 123.4(10) . .
N5 C21 C22 120.4(12) . .
N5 C21 H21 119.8 . .
C22 C21 H21 119.8 . .
C13 C14 C15 121.5(11) . .
C13 C14 H14 119.2 . .
C15 C14 H14 119.2 . .
C8 C9 C10 115.0(11) . .
C8 C9 H9 122.5 . .
C10 C9 H9 122.5 . .
C19 C18 C17 120.3(11) . .
C19 C18 H18 119.8 . .
C17 C18 H18 119.8 . .
C22 C23 C24 118.4(13) . .
C22 C23 H23 120.8 . .
C24 C23 H23 120.8 . .
C28 C29 C30 117.1(13) . .
C28 C29 H29 121.5 . .
C30 C29 H29 121.5 . .
C6 C7 C8 119.7(11) . .
C6 C7 H7 120.2 . .
C8 C7 H7 120.2 . .
C3 C4 C5 119.2(12) . .
C3 C4 H4 120.4 . .
C5 C4 H4 120.4 . .
C23 C22 C21 121.4(14) . .
C23 C22 H22 119.3 . .
C21 C22 H22 119.3 . .
C2 C3 C4 117.8(11) . .
C2 C3 H3 121.1 . .
C4 C3 H3 121.1 . .

loop_
_geom_bond_atom_site_label_1
_geom_bond_atom_site_label_2
_geom_bond_distance
_geom_bond_site_symmetry_2
Ag1 I7 2.7892(11) .
Ag1 I5 2.8127(11) .
Ag1 I2 2.9340(11) .
Ag1 I6 2.9392(12) .
Ag1 Ag2 3.1245(15) 3_756
Ag1 Ag4 3.1462(14) 3_756
Ag1 Ag3 3.3045(14) .
Ag1 Ag5 3.3230(15) .
Ag2 I3 2.7875(14) .
Ag2 I6 2.8763(13) 3_746
Ag2 I2 2.9040(13) .
Ag2 I7 2.9875(14) 3_746
Ag2 Ag1 3.1245(15) 3_746
Ag2 Ag5 3.1722(16) .
Ag3 I1 2.7945(14) .
Ag3 I4 2.8083(12) .
Ag3 I7 2.9138(13) .
Ag3 I2 3.0459(13) .
Ag3 Ag4 3.1411(16) .
Ag4 I1 2.7190(14) .
Ag4 I6 2.8271(13) 3_746
Ag4 I5 2.9029(13) 3_746
Ag4 I2 3.0561(15) .
Ag4 Ag1 3.1462(14) 3_746
Ag5 I4 2.7725(13) .
Ag5 I3 2.8037(14) .
Ag5 I5 2.8537(14) .
Ag5 I2 3.1119(14) .
I7 Ag2 2.9875(14) 3_756
I6 Ag4 2.8271(14) 3_756
I6 Ag2 2.8763(13) 3_756
I5 Ag4 2.9030(13) 3_756
Co1 N4 2.075(8) .
Co1 N5 2.076(8) .
Co1 N2 2.110(7) .
Co1 N1 2.126(8) .
Co1 N3 2.141(9) .
Co1 N6 2.171(8) .
N1 C5 1.309(13) .
N1 C1 1.340(13) .
N3 C11 1.345(13) .
N3 C15 1.367(12) .
N4 C20 1.324(13) .
N4 C16 1.366(12) .
N2 C6 1.304(12) .
N2 C10 1.309(13) .
N5 C25 1.329(13) .
N5 C21 1.344(13) .
C15 C14 1.398(15) .
C15 C16 1.454(14) .
C16 C17 1.404(14) .
N6 C30 1.284(16) .
N6 C26 1.323(12) .
C20 C19 1.412(17) .
C20 H20 0.9300 .
C5 C4 1.412(15) .
C5 C6 1.474(16) .
C30 C29 1.400(16) .
C30 H30 0.9300 .
C25 C24 1.383(15) .
C25 C26 1.499(14) .
C6 C7 1.357(15) .
C17 C18 1.401(18) .
C17 H17 0.9300 .
C19 C18 1.36(2) .
C19 H19 0.9300 .
C24 C23 1.42(2) .
C24 H24 0.9300 .
C10 C9 1.416(15) .
C10 H10 0.9300 .
C2 C1 1.363(18) .
C2 C3 1.39(2) .
C2 H2 0.9300 .
C11 C12 1.384(16) .
C11 H11 0.9300 .
C27 C28 1.370(18) .
C27 C26 1.386(14) .
C27 H27 0.9300 .
C12 C13 1.348(17) .
C12 H12 0.9300 .
C1 H1 0.9300 .
C28 C29 1.315(18) .
C28 H28 0.9300 .
C8 C9 1.343(18) .
C8 C7 1.437(19) .
C8 H8 0.9300 .
C13 C14 1.363(18) .
C13 H13 0.9300 .
C21 C22 1.397(17) .
C21 H21 0.9300 .
C14 H14 0.9300 .
C9 H9 0.9300 .
C18 H18 0.9300 .
C23 C22 1.34(2) .
C23 H23 0.9300 .
C29 H29 0.9300 .
C7 H7 0.9300 .
C4 C3 1.40(2) .
C4 H4 0.9300 .
C22 H22 0.9300 .
C3 H3 0.9300 .
